data_7716053
loop_
_publ_author_name
'Kumar, Manish'
'Nayek, Hari Pada'

_publ_section_title
;
 Syntheses and exploration of the catalytic activities of organotin(IV)
 compounds.
;
_journal_issue 23
_journal_name_full 'Dalton transactions (Cambridge, England : 2003)'
_journal_page_first 9827
_journal_page_last 9837
_journal_paper_doi 10.1039/d4dt00646a
_journal_volume 53
_journal_year 2024
_chemical_formula_moiety 'C30 H28 N2 O5 Sn, C H4 O'
_chemical_formula_sum 'C31 H32 N2 O6 Sn'
_chemical_formula_weight 647.320
_space_group_crystal_system triclinic
_space_group_IT_number 2
_space_group_name_Hall '-P 1'
_space_group_name_H-M_alt 'P -1'
_symmetry_Int_Tables_number 2
_audit_creation_date 2024-04-21
_audit_creation_method
;
Olex2 1.5-dev
(compiled 2024.04.08 svn.rfee37e2d for OlexSys, GUI svn.r6697)
;
_audit_update_record
;
2024-05-07 deposited with the CCDC.	2024-05-13 downloaded from the CCDC.
;
_cell_angle_alpha 90.921(2)
_cell_angle_beta 97.576(2)
_cell_angle_gamma 112.023(2)
_cell_formula_units_Z 2
_cell_length_a 10.7364(3)
_cell_length_b 12.0005(3)
_cell_length_c 12.1066(3)
_cell_measurement_reflns_used 15050
_cell_measurement_temperature 293(2)
_cell_measurement_theta_max 29.1520
_cell_measurement_theta_min 2.4030
_cell_volume 1429.75(7)
_computing_cell_refinement 'CrysAlisPro 1.171.40.69a (Rigaku OD, 2020)'
_computing_data_collection 'CrysAlisPro 1.171.40.69a (Rigaku OD, 2020)'
_computing_data_reduction 'CrysAlisPro 1.171.40.69a (Rigaku OD, 2020)'
_computing_molecular_graphics 'Olex2 1.5-dev (Dolomanov et al., 2009)'
_computing_publication_material 'Olex2 1.5-dev (Dolomanov et al., 2009)'
_computing_structure_refinement 'olex2.refine 1.5-dev (Bourhis et al., 2015)'
_computing_structure_solution 'SHELXT 2014/5 (Sheldrick, 2014)'
_diffrn_ambient_temperature 293(2)
_diffrn_detector_area_resol_mean 8.0303
_diffrn_detector_type EosS2
_diffrn_measured_fraction_theta_full 0.9996
_diffrn_measured_fraction_theta_max 0.9952
_diffrn_measurement_details
;
List of Runs (angles in degrees, time in seconds):

  # Type    Start    End  Width  t~exp~   \w     \q     \k     \f   Frames
#--------------------------------------------------------------------------
  1  \w     39.00  67.00   1.00   21.83    --   13.76 178.00 -60.00   28
  2  \w    -81.00   1.00   1.00   21.83    --  -15.95 -38.00   0.00   82
  3  \w    -12.00  30.00   1.00   21.83    --  -15.95  86.00  17.55   42
  4  \w    -82.00  -8.00   1.00   21.83    --  -15.95 -57.00-150.00   74
  5  \w    -72.00  -1.00   1.00   21.83    --  -15.95 -57.00 -60.00   71
  6  \w    -42.00   7.00   1.00   21.83    --  -15.95 -77.00 120.00   49
  7  \w    -22.00  53.00   1.00   21.83    --  -15.95  19.00   0.00   75
  8  \w    -72.00 -39.00   1.00   21.83    --  -15.95 131.00  22.61   33
  9  \w    -29.00  50.00   1.00   21.83    --  -15.95  57.00 120.00   79
 10  \w    -11.00  53.00   1.00   21.83    --  -15.95  19.00 -60.00   64
 11  \w    -68.00 -39.00   1.00   21.83    --  -15.95 124.00 -89.94   29
 12  \w    -75.00 -26.00   1.00   21.83    --  -15.95 135.00 132.40   49
;
_diffrn_measurement_device 'four-circle diffractometer'
_diffrn_measurement_device_type 'SuperNova, Single source at offset/far, EosS2'
_diffrn_measurement_method '\w scans'
_diffrn_radiation_type 'Mo K\a'
_diffrn_radiation_wavelength 0.71073
_diffrn_reflns_av_R_equivalents 0.0620
_diffrn_reflns_av_unetI/netI 0.0534
_diffrn_reflns_Laue_measured_fraction_full 0.9996
_diffrn_reflns_Laue_measured_fraction_max 0.9952
_diffrn_reflns_limit_h_max 14
_diffrn_reflns_limit_h_min -14
_diffrn_reflns_limit_k_max 16
_diffrn_reflns_limit_k_min -16
_diffrn_reflns_limit_l_max 15
_diffrn_reflns_limit_l_min -16
_diffrn_reflns_number 23232
_diffrn_reflns_point_group_measured_fraction_full 0.9996
_diffrn_reflns_point_group_measured_fraction_max 0.9952
_diffrn_reflns_theta_full 25.2417
_diffrn_reflns_theta_max 27.00
_diffrn_reflns_theta_min 2.07
_exptl_absorpt_coefficient_mu 0.940
_exptl_absorpt_correction_T_max 1.00000
_exptl_absorpt_correction_T_min 0.37385
_exptl_absorpt_correction_type multi-scan
_exptl_absorpt_process_details
;
CrysAlisPro 1.171.40.69a (Rigaku Oxford Diffraction, 2020)
Empirical absorption correction using spherical harmonics,
 implemented in SCALE3 ABSPACK scaling algorithm.
;
_exptl_crystal_colour colourless
_exptl_crystal_colour_primary colourless
_exptl_crystal_density_diffrn 1.504
_exptl_crystal_description block
_exptl_crystal_F_000 659.177
_exptl_crystal_size_max 0.12
_exptl_crystal_size_mid 0.11
_exptl_crystal_size_min 0.09
_refine_diff_density_max 0.6467
_refine_diff_density_min -0.5416
_refine_diff_density_rms 0.0753
_refine_ls_d_res_high 0.7828
_refine_ls_d_res_low 9.8423
_refine_ls_goodness_of_fit_ref 1.0524
_refine_ls_hydrogen_treatment constr
_refine_ls_matrix_type full
_refine_ls_number_constraints 55
_refine_ls_number_parameters 367
_refine_ls_number_reflns 6211
_refine_ls_number_restraints 0
_refine_ls_restrained_S_all 1.0524
_refine_ls_R_factor_all 0.0318
_refine_ls_R_factor_gt 0.0275
_refine_ls_shift/su_max 0.0009
_refine_ls_shift/su_mean 0.0001
_refine_ls_structure_factor_coef Fsqd
_refine_ls_weighting_details 'w=1/[\s^2^(Fo^2^)+(0.0292P)^2^] where P=(Fo^2^+2Fc^2^)/3'
_refine_ls_weighting_scheme calc
_refine_ls_wR_factor_gt 0.0653
_refine_ls_wR_factor_ref 0.0667
_reflns_Friedel_coverage 0.0
_reflns_limit_h_max 13
_reflns_limit_h_min -13
_reflns_limit_k_max 15
_reflns_limit_k_min -15
_reflns_limit_l_max 15
_reflns_limit_l_min 0
_reflns_number_gt 5590
_reflns_number_total 6211
_reflns_threshold_expression I>=2u(I)
_cod_data_source_file d4dt00646a2.cif
_cod_data_source_block 1
_cod_depositor_comments 'Adding full bibliography for 7716050--7716055.cif.'
_cod_database_code 7716053
_olex2_refinement_description
;
1. Fixed Uiso
 At 1.2 times of:
  All C(H) groups, All C(H,H) groups
 At 1.5 times of:
  All C(H,H,H) groups, All O(H) groups
2.a Secondary CH2 refined with riding coordinates:
 C14(H14a,H14b)
2.b Aromatic/amide H refined with riding coordinates:
 C2(H2), C3(H3), C5(H5), C7(H7), C9(H9), C11(H11), C20(H20), C21(H21),
 C22(H22), C23(H23), C24(H24), C26(H26), C27(H27), C28(H28), C29(H29), C30(H30)
2.c Idealised Me refined as rotating group:
 C16(H16a,H16b,H16c), C17(H17a,H17b,H17c), C18(H18a,H18b,H18c), C31(H31a,H31b,
 H31c)
2.d Idealised tetrahedral OH refined as rotating group:
 O3(H3a), O6(H6)
;
_olex2_submission_special_instructions 'No special instructions were received'
_oxdiff_exptl_absorpt_empirical_details
;
Empirical correction (ABSPACK) includes:
- Absorption correction using spherical harmonics
- Frame scaling
;

loop_
_space_group_symop_id
_space_group_symop_operation_xyz
1 x,y,z
2 -x,-y,-z

loop_
_atom_site_label
_atom_site_type_symbol
_atom_site_fract_x
_atom_site_fract_y
_atom_site_fract_z
_atom_site_U_iso_or_equiv
_atom_site_adp_type
_atom_site_occupancy
_atom_site_refinement_flags_posn
C1 C 0.5759(2) 0.03146(17) 0.32279(18) 0.0340(5) Uani 1.000000 .
C2 C 0.5618(2) -0.05030(18) 0.23446(19) 0.0399(5) Uani 1.000000 .
H2 H 0.4891(2) -0.06893(18) 0.17702(19) 0.0478(6) Uiso 1.000000 R
C3 C 0.6544(2) -0.10359(19) 0.23142(19) 0.0406(5) Uani 1.000000 .
H3 H 0.6441(2) -0.15894(19) 0.17289(19) 0.0487(6) Uiso 1.000000 R
C4 C 0.7633(2) -0.07380(18) 0.31678(19) 0.0366(5) Uani 1.000000 .
C5 C 0.7788(2) 0.00259(18) 0.40834(19) 0.0352(5) Uani 1.000000 .
H5 H 0.8517(2) 0.01950(18) 0.46545(19) 0.0422(6) Uiso 1.000000 R
C6 C 0.6836(2) 0.05320(17) 0.41302(17) 0.0305(4) Uani 1.000000 .
C7 C 0.74361(19) 0.13394(17) 0.60076(17) 0.0328(5) Uani 1.000000 .
H7 H 0.78865(19) 0.08129(17) 0.61131(17) 0.0393(6) Uiso 1.000000 R
C8 C 0.74853(19) 0.20619(17) 0.69609(17) 0.0302(4) Uani 1.000000 .
C9 C 0.8128(2) 0.18520(17) 0.79918(17) 0.0344(5) Uani 1.000000 .
H9 H 0.8531(2) 0.12878(17) 0.79941(17) 0.0413(6) Uiso 1.000000 R
C10 C 0.8181(2) 0.24404(18) 0.89784(18) 0.0347(5) Uani 1.000000 .
C11 C 0.7583(2) 0.33023(18) 0.89340(18) 0.0378(5) Uani 1.000000 .
H11 H 0.7627(2) 0.37328(18) 0.95935(18) 0.0454(6) Uiso 1.000000 R
C12 C 0.6935(2) 0.35402(18) 0.79611(19) 0.0364(5) Uani 1.000000 .
C13 C 0.68701(19) 0.29203(17) 0.69457(17) 0.0316(4) Uani 1.000000 .
C14 C 0.6248(3) 0.4435(2) 0.7938(2) 0.0515(6) Uani 1.000000 .
H14a H 0.6742(3) 0.5115(2) 0.7535(2) 0.0617(8) Uiso 1.000000 R
H14b H 0.5335(3) 0.4056(2) 0.7531(2) 0.0617(8) Uiso 1.000000 R
C15 C 0.8884(2) 0.2231(2) 1.01054(19) 0.0434(6) Uani 1.000000 .
C16 C 1.0129(3) 0.3350(3) 1.0512(3) 0.0824(11) Uani 1.000000 .
H16a H 1.0802(9) 0.3450(12) 1.0033(12) 0.1235(17) Uiso 1.000000 GR
H16b H 0.9883(5) 0.4041(4) 1.0501(19) 0.1235(17) Uiso 1.000000 GR
H16c H 1.0492(15) 0.3268(10) 1.1261(8) 0.1235(17) Uiso 1.000000 GR
C17 C 0.9304(4) 0.1161(3) 0.9991(2) 0.0860(11) Uani 1.000000 .
H17a H 0.8536(6) 0.0472(6) 0.9651(17) 0.1290(17) Uiso 1.000000 GR
H17b H 1.0012(16) 0.1353(8) 0.9533(15) 0.1290(17) Uiso 1.000000 GR
H17c H 0.963(2) 0.0983(13) 1.0717(3) 0.1290(17) Uiso 1.000000 GR
C18 C 0.7912(3) 0.1968(3) 1.0957(2) 0.0768(10) Uani 1.000000 .
H18a H 0.7628(16) 0.2631(8) 1.1037(13) 0.1151(14) Uiso 1.000000 GR
H18b H 0.7132(10) 0.1247(10) 1.0710(8) 0.1151(14) Uiso 1.000000 GR
H18c H 0.8360(7) 0.1861(18) 1.1664(5) 0.1151(14) Uiso 1.000000 GR
C19 C 0.7088(2) 0.37125(17) 0.35806(18) 0.0347(5) Uani 1.000000 .
C20 C 0.8466(2) 0.3993(2) 0.3858(2) 0.0474(6) Uani 1.000000 .
H20 H 0.8776(2) 0.3591(2) 0.4412(2) 0.0569(7) Uiso 1.000000 R
C21 C 0.9384(3) 0.4859(2) 0.3325(2) 0.0598(7) Uani 1.000000 .
H21 H 1.0310(3) 0.5041(2) 0.3520(2) 0.0717(9) Uiso 1.000000 R
C22 C 0.8937(3) 0.5452(2) 0.2507(3) 0.0665(8) Uani 1.000000 .
H22 H 0.9562(3) 0.6041(2) 0.2151(3) 0.0799(10) Uiso 1.000000 R
C23 C 0.7590(3) 0.5188(2) 0.2211(2) 0.0702(9) Uani 1.000000 .
H23 H 0.7295(3) 0.5587(2) 0.1646(2) 0.0842(11) Uiso 1.000000 R
C24 C 0.6655(2) 0.4331(2) 0.2744(2) 0.0511(7) Uani 1.000000 .
H24 H 0.5733(2) 0.4163(2) 0.2546(2) 0.0614(8) Uiso 1.000000 R
C25 C 0.3688(2) 0.24583(19) 0.42641(19) 0.0371(5) Uani 1.000000 .
C26 C 0.2682(2) 0.1764(2) 0.3417(2) 0.0433(6) Uani 1.000000 .
H26 H 0.2855(2) 0.1235(2) 0.2946(2) 0.0519(7) Uiso 1.000000 R
C27 C 0.1422(2) 0.1851(2) 0.3265(3) 0.0592(8) Uani 1.000000 .
H27 H 0.0754(2) 0.1381(2) 0.2693(3) 0.0711(9) Uiso 1.000000 R
C28 C 0.1154(3) 0.2616(3) 0.3943(3) 0.0681(9) Uani 1.000000 .
H28 H 0.0303(3) 0.2667(3) 0.3837(3) 0.0817(10) Uiso 1.000000 R
C29 C 0.2135(3) 0.3315(3) 0.4786(3) 0.0692(8) Uani 1.000000 .
H29 H 0.1950(3) 0.3840(3) 0.5251(3) 0.0830(10) Uiso 1.000000 R
C30 C 0.3404(2) 0.3240(2) 0.4945(2) 0.0542(7) Uani 1.000000 .
H30 H 0.4069(2) 0.3719(2) 0.5514(2) 0.0650(8) Uiso 1.000000 R
C31 C 0.5983(5) 0.7811(3) 0.9388(3) 0.1226(17) Uani 1.000000 .
H31a H 0.5157(10) 0.7956(16) 0.926(2) 0.184(3) Uiso 1.000000 GR
H31b H 0.667(2) 0.8477(6) 0.9840(12) 0.184(3) Uiso 1.000000 GR
H31c H 0.628(3) 0.7726(11) 0.8687(13) 0.184(3) Uiso 1.000000 GR
N1 N 0.68347(16) 0.13290(14) 0.50053(14) 0.0313(4) Uani 1.000000 .
N2 N 0.8668(2) -0.12297(17) 0.30740(18) 0.0485(5) Uani 1.000000 .
O1 O 0.49195(14) 0.08819(12) 0.32667(13) 0.0405(4) Uani 1.000000 .
O2 O 0.62372(16) 0.31663(13) 0.60275(12) 0.0449(4) Uani 1.000000 .
O3 O 0.6175(2) 0.48606(16) 0.90067(16) 0.0627(5) Uani 1.000000 .
H3a H 0.563(2) 0.4317(8) 0.9304(10) 0.0941(7) Uiso 1.000000 GR
O4 O 0.8562(2) -0.1860(2) 0.2240(2) 0.0870(7) Uani 1.000000 .
O5 O 0.96248(19) -0.09779(17) 0.38207(17) 0.0702(6) Uani 1.000000 .
O6 O 0.5758(3) 0.67701(19) 0.9933(2) 0.0887(7) Uani 1.000000 .
H6 H 0.607(4) 0.6342(17) 0.962(2) 0.1331(10) Uiso 1.000000 GR
Sn1 Sn 0.565847(12) 0.241292(11) 0.441047(11) 0.03144(6) Uani 1.000000 .

loop_
_atom_site_aniso_label
_atom_site_aniso_U_11
_atom_site_aniso_U_22
_atom_site_aniso_U_33
_atom_site_aniso_U_12
_atom_site_aniso_U_13
_atom_site_aniso_U_23
C1 0.0301(10) 0.0326(10) 0.0375(12) 0.0100(9) 0.0048(9) -0.0010(9)
C2 0.0352(11) 0.0443(12) 0.0363(12) 0.0124(10) 0.0020(10) -0.0077(10)
C3 0.0431(12) 0.0380(11) 0.0393(13) 0.0134(10) 0.0090(10) -0.0090(10)
C4 0.0407(11) 0.0353(10) 0.0397(12) 0.0193(10) 0.0118(10) -0.0027(10)
C5 0.0369(11) 0.0377(10) 0.0346(12) 0.0188(9) 0.0043(9) -0.0014(9)
C6 0.0334(10) 0.0315(9) 0.0286(11) 0.0139(8) 0.0071(9) -0.0011(8)
C7 0.0329(10) 0.0348(10) 0.0358(12) 0.0186(9) 0.0058(9) 0.0018(9)
C8 0.0295(10) 0.0333(10) 0.0299(11) 0.0142(8) 0.0053(8) -0.0000(9)
C9 0.0358(11) 0.0348(10) 0.0349(12) 0.0158(9) 0.0057(9) 0.0015(9)
C10 0.0369(11) 0.0355(10) 0.0293(11) 0.0115(9) 0.0042(9) 0.0008(9)
C11 0.0429(12) 0.0374(11) 0.0326(12) 0.0149(10) 0.0056(10) -0.0056(9)
C12 0.0398(11) 0.0368(11) 0.0363(12) 0.0186(9) 0.0070(10) -0.0026(10)
C13 0.0324(10) 0.0345(10) 0.0304(11) 0.0148(9) 0.0074(9) -0.0003(9)
C14 0.0690(16) 0.0585(14) 0.0418(14) 0.0412(14) 0.0091(12) -0.0053(12)
C15 0.0540(13) 0.0472(12) 0.0297(12) 0.0212(11) 0.0024(11) 0.0024(10)
C16 0.074(2) 0.080(2) 0.060(2) 0.0040(16) -0.0278(17) 0.0119(16)
C17 0.146(3) 0.092(2) 0.0474(17) 0.085(2) -0.0101(19) 0.0028(16)
C18 0.093(2) 0.101(2) 0.0456(17) 0.0433(19) 0.0223(16) 0.0260(17)
C19 0.0390(11) 0.0345(10) 0.0331(12) 0.0162(9) 0.0079(9) -0.0017(9)
C20 0.0422(12) 0.0516(13) 0.0535(15) 0.0221(11) 0.0112(11) 0.0087(12)
C21 0.0416(14) 0.0632(16) 0.0703(19) 0.0113(12) 0.0206(13) 0.0001(15)
C22 0.0687(18) 0.0567(16) 0.0622(19) 0.0034(14) 0.0296(15) 0.0099(14)
C23 0.085(2) 0.0595(16) 0.0512(17) 0.0117(16) 0.0030(15) 0.0233(14)
C24 0.0482(14) 0.0507(13) 0.0474(15) 0.0133(11) -0.0015(11) 0.0079(12)
C25 0.0351(11) 0.0419(11) 0.0395(12) 0.0196(10) 0.0085(9) 0.0076(10)
C26 0.0427(12) 0.0500(13) 0.0432(13) 0.0244(11) 0.0064(11) 0.0032(11)
C27 0.0406(13) 0.0697(17) 0.0667(19) 0.0256(13) -0.0079(13) 0.0031(15)
C28 0.0418(14) 0.084(2) 0.091(2) 0.0390(15) 0.0076(15) 0.0060(18)
C29 0.0600(17) 0.0807(19) 0.083(2) 0.0461(16) 0.0104(16) -0.0183(17)
C30 0.0477(14) 0.0594(15) 0.0607(17) 0.0294(13) 0.0010(12) -0.0148(13)
C31 0.199(5) 0.077(2) 0.070(3) 0.028(3) 0.019(3) -0.008(2)
N1 0.0339(9) 0.0332(8) 0.0305(9) 0.0163(7) 0.0072(7) 0.0000(7)
N2 0.0506(12) 0.0500(11) 0.0532(13) 0.0280(10) 0.0115(11) -0.0097(10)
O1 0.0353(8) 0.0448(8) 0.0445(9) 0.0213(7) -0.0005(7) -0.0105(7)
O2 0.0616(10) 0.0505(9) 0.0347(9) 0.0385(8) -0.0026(8) -0.0032(7)
O3 0.0852(14) 0.0657(11) 0.0518(11) 0.0421(11) 0.0208(10) -0.0078(9)
O4 0.0885(15) 0.1157(18) 0.0804(16) 0.0717(14) 0.0005(13) -0.0444(14)
O5 0.0593(11) 0.0890(13) 0.0764(14) 0.0503(11) -0.0054(10) -0.0238(11)
O6 0.131(2) 0.0721(14) 0.0772(16) 0.0447(14) 0.0467(15) 0.0047(13)
Sn1 0.03114(9) 0.03509(9) 0.03186(10) 0.01692(6) 0.00466(6) 0.00147(7)

loop_
_atom_type_symbol
_atom_type_scat_dispersion_real
_atom_type_scat_dispersion_imag
_atom_type_scat_Cromer_Mann_a1
_atom_type_scat_Cromer_Mann_a2
_atom_type_scat_Cromer_Mann_a3
_atom_type_scat_Cromer_Mann_a4
_atom_type_scat_Cromer_Mann_b1
_atom_type_scat_Cromer_Mann_b2
_atom_type_scat_Cromer_Mann_b3
_atom_type_scat_Cromer_Mann_b4
_atom_type_scat_Cromer_Mann_c
_atom_type_scat_source
_atom_type_scat_dispersion_source
C 0.00313 0.00162 2.31000 1.02000 1.58860 0.86500 20.84390 10.20750 0.56870 51.65120 0.21560 'International Tables Volume C Table 6.1.1.4 (pp. 500-502)' 'Brennan, Cowan, Rev. Sci. Instrum., 1992, 63, 850'
H 0.00000 0.00000 0.49300 0.32291 0.14019 0.04081 10.51090 26.12570 3.14236 57.79970 0.00304 'International Tables Volume C Table 6.1.1.4 (pp. 500-502)' 'Brennan, Cowan, Rev. Sci. Instrum., 1992, 63, 850'
N 0.00612 0.00332 12.21260 3.13220 2.01250 1.16630 0.00570 9.89330 28.99750 0.58260 -11.52900 'International Tables Volume C Table 6.1.1.4 (pp. 500-502)' 'Brennan, Cowan, Rev. Sci. Instrum., 1992, 63, 850'
O 0.01085 0.00610 3.04850 2.28680 1.54630 0.86700 13.27710 5.70110 0.32390 32.90890 0.25080 'International Tables Volume C Table 6.1.1.4 (pp. 500-502)' 'Brennan, Cowan, Rev. Sci. Instrum., 1992, 63, 850'
Sn -0.62528 1.43050 19.18890 19.10050 4.45850 2.46630 5.83030 0.50310 26.89090 83.95710 4.78210 'International Tables Volume C Table 6.1.1.4 (pp. 500-502)' 'Brennan, Cowan, Rev. Sci. Instrum., 1992, 63, 850'

loop_
_geom_angle_atom_site_label_1
_geom_angle_atom_site_label_2
_geom_angle_atom_site_label_3
_geom_angle
_geom_angle_site_symmetry_1
_geom_angle_site_symmetry_3
_geom_angle_publ_flag
C6 C1 C2 118.65(19) . . ?
O1 C1 C2 122.47(18) . . ?
O1 C1 C6 118.9(2) . . ?
H2 C2 C1 119.68(12) . . ?
C3 C2 C1 120.6(2) . . ?
C3 C2 H2 119.68(13) . . ?
H3 C3 C2 120.46(13) . . ?
C4 C3 C2 119.1(2) . . ?
C4 C3 H3 120.46(14) . . ?
C5 C4 C3 122.6(2) . . ?
N2 C4 C3 118.4(2) . . ?
N2 C4 C5 119.06(19) . . ?
H5 C5 C4 120.87(12) . . ?
C6 C5 C4 118.26(19) . . ?
C6 C5 H5 120.87(13) . . ?
C5 C6 C1 120.5(2) . . ?
N1 C6 C1 113.62(18) . . ?
N1 C6 C5 125.78(18) . . ?
C8 C7 H7 116.33(10) . . ?
N1 C7 H7 116.33(12) . . ?
N1 C7 C8 127.33(18) . . ?
C9 C8 C7 117.05(18) . . ?
C13 C8 C7 123.73(18) . . ?
C13 C8 C9 119.1(2) . . ?
H9 C9 C8 118.57(13) . . ?
C10 C9 C8 122.86(19) . . ?
C10 C9 H9 118.57(12) . . ?
C11 C10 C9 116.71(18) . . ?
C15 C10 C9 123.6(2) . . ?
C15 C10 C11 119.7(2) . . ?
H11 C11 C10 118.42(12) . . ?
C12 C11 C10 123.2(2) . . ?
C12 C11 H11 118.42(14) . . ?
C13 C12 C11 119.9(2) . . ?
C14 C12 C11 122.4(2) . . ?
C14 C12 C13 117.71(18) . . ?
C12 C13 C8 118.23(18) . . ?
O2 C13 C8 123.4(2) . . ?
O2 C13 C12 118.41(18) . . ?
H14a C14 C12 108.88(13) . . ?
H14b C14 C12 108.88(13) . . ?
H14b C14 H14a 107.7 . . ?
O3 C14 C12 113.45(19) . . ?
O3 C14 H14a 108.88(13) . . ?
O3 C14 H14b 108.88(14) . . ?
C16 C15 C10 109.34(17) . . ?
C17 C15 C10 111.0(2) . . ?
C17 C15 C16 109.4(3) . . ?
C18 C15 C10 109.6(2) . . ?
C18 C15 C16 109.3(2) . . ?
C18 C15 C17 108.1(2) . . ?
H16a C16 C15 109.5 . . ?
H16b C16 C15 109.5 . . ?
H16b C16 H16a 109.5 . . ?
H16c C16 C15 109.5 . . ?
H16c C16 H16a 109.5 . . ?
H16c C16 H16b 109.5 . . ?
H17a C17 C15 109.5 . . ?
H17b C17 C15 109.5 . . ?
H17b C17 H17a 109.5 . . ?
H17c C17 C15 109.5 . . ?
H17c C17 H17a 109.5 . . ?
H17c C17 H17b 109.5 . . ?
H18a C18 C15 109.5 . . ?
H18b C18 C15 109.5 . . ?
H18b C18 H18a 109.5 . . ?
H18c C18 C15 109.5 . . ?
H18c C18 H18a 109.5 . . ?
H18c C18 H18b 109.5 . . ?
C24 C19 C20 118.2(2) . . ?
Sn1 C19 C20 121.50(15) . . ?
Sn1 C19 C24 120.28(16) . . ?
H20 C20 C19 119.63(13) . . ?
C21 C20 C19 120.7(2) . . ?
C21 C20 H20 119.63(15) . . ?
H21 C21 C20 119.98(15) . . ?
C22 C21 C20 120.0(2) . . ?
C22 C21 H21 119.98(16) . . ?
H22 C22 C21 119.77(16) . . ?
C23 C22 C21 120.5(2) . . ?
C23 C22 H22 119.77(16) . . ?
H23 C23 C22 119.84(16) . . ?
C24 C23 C22 120.3(2) . . ?
C24 C23 H23 119.84(15) . . ?
C23 C24 C19 120.2(2) . . ?
H24 C24 C19 119.88(13) . . ?
H24 C24 C23 119.88(15) . . ?
C30 C25 C26 118.5(2) . . ?
Sn1 C25 C26 119.99(18) . . ?
Sn1 C25 C30 121.35(16) . . ?
H26 C26 C25 119.78(14) . . ?
C27 C26 C25 120.4(2) . . ?
C27 C26 H26 119.78(17) . . ?
H27 C27 C26 119.74(17) . . ?
C28 C27 C26 120.5(2) . . ?
C28 C27 H27 119.74(15) . . ?
H28 C28 C27 119.97(15) . . ?
C29 C28 C27 120.1(2) . . ?
C29 C28 H28 119.97(18) . . ?
H29 C29 C28 119.99(18) . . ?
C30 C29 C28 120.0(3) . . ?
C30 C29 H29 119.99(17) . . ?
C29 C30 C25 120.5(2) . . ?
H30 C30 C25 119.75(13) . . ?
H30 C30 C29 119.75(17) . . ?
H31b C31 H31a 109.5 . . ?
H31c C31 H31a 109.5 . . ?
H31c C31 H31b 109.5 . . ?
O6 C31 H31a 109.5 . . ?
O6 C31 H31b 109.5 . . ?
O6 C31 H31c 109.5 . . ?
C7 N1 C6 121.44(17) . . ?
Sn1 N1 C6 110.73(11) . . ?
Sn1 N1 C7 127.81(15) . . ?
O4 N2 C4 119.0(2) . . ?
O5 N2 C4 118.9(2) . . ?
O5 N2 O4 122.1(2) . . ?
Sn1 O1 C1 114.61(12) . . ?
Sn1 O2 C13 134.21(14) . . ?
H3a O3 C14 109.5 . . ?
H6 O6 C31 109.5 . . ?
C25 Sn1 C19 116.77(8) . . y
N1 Sn1 C19 100.20(7) . . y
N1 Sn1 C25 142.60(7) . . y
O1 Sn1 C19 102.84(7) . . y
O1 Sn1 C25 90.34(7) . . y
O1 Sn1 N1 75.37(6) . . y
O2 Sn1 C19 101.08(7) . . y
O2 Sn1 C25 94.55(8) . . y
O2 Sn1 N1 83.16(6) . . y
O2 Sn1 O1 150.21(6) . . y

loop_
_geom_bond_atom_site_label_1
_geom_bond_atom_site_label_2
_geom_bond_distance
_geom_bond_site_symmetry_2
_geom_bond_publ_flag
C1 C2 1.394(3) . ?
C1 C6 1.425(3) . ?
C1 O1 1.322(2) . ?
C2 H2 0.9300 . ?
C2 C3 1.372(3) . ?
C3 H3 0.9300 . ?
C3 C4 1.386(3) . ?
C4 C5 1.379(3) . ?
C4 N2 1.455(3) . ?
C5 H5 0.9300 . ?
C5 C6 1.378(3) . ?
C6 N1 1.416(3) . ?
C7 H7 0.9300 . ?
C7 C8 1.416(3) . ?
C7 N1 1.295(2) . ?
C8 C9 1.418(3) . ?
C8 C13 1.416(3) . ?
C9 H9 0.9300 . ?
C9 C10 1.361(3) . ?
C10 C11 1.406(3) . ?
C10 C15 1.542(3) . ?
C11 H11 0.9300 . ?
C11 C12 1.377(3) . ?
C12 C13 1.407(3) . ?
C12 C14 1.512(3) . ?
C13 O2 1.322(2) . ?
C14 H14a 0.9700 . ?
C14 H14b 0.9700 . ?
C14 O3 1.407(3) . ?
C15 C16 1.514(3) . ?
C15 C17 1.522(3) . ?
C15 C18 1.517(4) . ?
C16 H16a 0.9600 . ?
C16 H16b 0.9600 . ?
C16 H16c 0.9600 . ?
C17 H17a 0.9600 . ?
C17 H17b 0.9600 . ?
C17 H17c 0.9600 . ?
C18 H18a 0.9600 . ?
C18 H18b 0.9600 . ?
C18 H18c 0.9600 . ?
C19 C20 1.381(3) . ?
C19 C24 1.396(3) . ?
C19 Sn1 2.112(2) . y
C20 H20 0.9300 . ?
C20 C21 1.375(3) . ?
C21 H21 0.9300 . ?
C21 C22 1.368(4) . ?
C22 H22 0.9300 . ?
C22 C23 1.355(4) . ?
C23 H23 0.9300 . ?
C23 C24 1.379(3) . ?
C24 H24 0.9300 . ?
C25 C26 1.385(3) . ?
C25 C30 1.381(3) . ?
C25 Sn1 2.121(2) . y
C26 H26 0.9300 . ?
C26 C27 1.385(3) . ?
C27 H27 0.9300 . ?
C27 C28 1.356(4) . ?
C28 H28 0.9300 . ?
C28 C29 1.371(4) . ?
C29 H29 0.9300 . ?
C29 C30 1.388(3) . ?
C30 H30 0.9300 . ?
C31 H31a 0.9600 . ?
C31 H31b 0.9600 . ?
C31 H31c 0.9600 . ?
C31 O6 1.377(4) . ?
N1 Sn1 2.1971(15) . y
N2 O4 1.219(3) . ?
N2 O5 1.216(2) . ?
O1 Sn1 2.1113(15) . y
O2 Sn1 2.0584(15) . y
O3 H3a 0.8200 . ?
O6 H6 0.8200 . ?

loop_
_geom_torsion_atom_site_label_1
_geom_torsion_atom_site_label_2
_geom_torsion_atom_site_label_3
_geom_torsion_atom_site_label_4
_geom_torsion
_geom_torsion_site_symmetry_1
_geom_torsion_site_symmetry_2
_geom_torsion_site_symmetry_3
_geom_torsion_site_symmetry_4
_geom_torsion_publ_flag
C1 C2 C3 C4 -0.9(2) . . . . ?
C1 C6 C5 C4 -3.0(2) . . . . ?
C1 C6 N1 C7 158.10(17) . . . . ?
C1 C6 N1 Sn1 -20.05(17) . . . . ?
C2 C3 C4 C5 3.7(2) . . . . ?
C2 C3 C4 N2 -174.7(2) . . . . ?
C3 C4 C5 C6 -1.7(2) . . . . ?
C3 C4 N2 O4 1.8(2) . . . . ?
C3 C4 N2 O5 -179.7(2) . . . . ?
C4 C5 C6 N1 179.79(16) . . . . ?
C5 C6 N1 C7 -24.5(2) . . . . ?
C5 C6 N1 Sn1 157.31(17) . . . . ?
C6 N1 C7 C8 -178.27(17) . . . . ?
C7 C8 C9 C10 -176.49(18) . . . . ?
C7 C8 C13 C12 176.93(19) . . . . ?
C7 C8 C13 O2 -2.9(2) . . . . ?
C8 C9 C10 C11 -1.2(2) . . . . ?
C8 C9 C10 C15 -179.52(19) . . . . ?
C8 C13 C12 C11 -0.1(2) . . . . ?
C8 C13 C12 C14 -178.73(19) . . . . ?
C8 C13 O2 Sn1 8.5(3) . . . . ?
C9 C10 C11 C12 1.7(2) . . . . ?
C9 C10 C15 C16 112.0(3) . . . . ?
C9 C10 C15 C17 -8.8(3) . . . . ?
C9 C10 C15 C18 -128.2(2) . . . . ?
C10 C11 C12 C13 -1.1(2) . . . . ?
C10 C11 C12 C14 177.5(2) . . . . ?
C11 C12 C13 O2 179.78(19) . . . . ?
C11 C12 C14 O3 -8.4(2) . . . . ?
C12 C13 O2 Sn1 -171.37(12) . . . . ?
C19 C20 C21 C22 -0.2(3) . . . . ?
C19 C24 C23 C22 -1.1(3) . . . . ?
C20 C21 C22 C23 -0.4(3) . . . . ?
C21 C22 C23 C24 1.0(4) . . . . ?
C25 C26 C27 C28 -0.0(3) . . . . ?
C25 C30 C29 C28 -0.4(3) . . . . ?
C26 C27 C28 C29 0.2(3) . . . . ?
C27 C28 C29 C30 -0.0(3) . . . . ?
